data_4132696
loop_
_publ_author_name
'Gao, Pin'
'Chen, Liang-An'
'Brown, M. Kevin'

_publ_section_title
;
 Nickel-Catalyzed Stereoselective Diarylation of Alkenylarenes.
;
_journal_issue 34
_journal_name_full 'Journal of the American Chemical Society'
_journal_page_first 10653
_journal_page_last 10657
_journal_paper_doi 10.1021/jacs.8b05680
_journal_volume 140
_journal_year 2018
_chemical_formula_moiety 'C29 H28 O'
_chemical_formula_sum 'C29 H28 O'
_chemical_formula_weight 392.51
_space_group_crystal_system monoclinic
_space_group_IT_number 14
_space_group_name_Hall '-P 2ybc'
_space_group_name_H-M_alt 'P 1 21/c 1'
_atom_sites_solution_hydrogens geom
_audit_creation_method SHELXL-2014
_cell_angle_alpha 90
_cell_angle_beta 104.743(2)
_cell_angle_gamma 90
_cell_formula_units_Z 4
_cell_length_a 11.1132(5)
_cell_length_b 16.9436(8)
_cell_length_c 12.0212(6)
_cell_measurement_reflns_used 9600
_cell_measurement_temperature 173(2)
_cell_measurement_theta_max 27.48
_cell_measurement_theta_min 2.40
_cell_volume 2189.04(18)
_computing_cell_refinement 'APEX II v2010.11.3 (Bruker, 2013)'
_computing_data_collection 'APEX II v2010.11.3 (Bruker, 2013)'
_computing_data_reduction 'APEX II v2010.11.3 (Bruker, 2013)'
_computing_molecular_graphics 'SHELXTL (Bruker, 2013)'
_computing_publication_material 'SHELXTL (Bruker, 2013)'
_computing_structure_refinement 'SHELXTL (Bruker, 2012)'
_computing_structure_solution 'SHELXTL (Bruker, 2013)'
_diffrn_ambient_temperature 173(2)
_diffrn_detector 'CCD area detector'
_diffrn_detector_area_resol_mean 83.33
_diffrn_detector_type 'Bruker APEXII'
_diffrn_measured_fraction_theta_full 1.000
_diffrn_measured_fraction_theta_max 0.997
_diffrn_measurement_details '0.50 degree frames measured for 5 seconds each'
_diffrn_measurement_device 'APEX Kappa Duo'
_diffrn_measurement_device_type Kappa
_diffrn_measurement_method 'omega and phi scans'
_diffrn_radiation_monochromator graphite
_diffrn_radiation_type MoK\a
_diffrn_radiation_wavelength 0.71073
_diffrn_reflns_av_R_equivalents 0.0351
_diffrn_reflns_av_unetI/netI 0.0242
_diffrn_reflns_Laue_measured_fraction_full 1.000
_diffrn_reflns_Laue_measured_fraction_max 0.997
_diffrn_reflns_limit_h_max 14
_diffrn_reflns_limit_h_min -13
_diffrn_reflns_limit_k_max 22
_diffrn_reflns_limit_k_min -22
_diffrn_reflns_limit_l_max 15
_diffrn_reflns_limit_l_min -15
_diffrn_reflns_number 26804
_diffrn_reflns_point_group_measured_fraction_full 1.000
_diffrn_reflns_point_group_measured_fraction_max 0.997
_diffrn_reflns_theta_full 25.242
_diffrn_reflns_theta_max 27.552
_diffrn_reflns_theta_min 1.895
_exptl_absorpt_coefficient_mu 0.070
_exptl_absorpt_correction_T_max 0.7456
_exptl_absorpt_correction_T_min 0.5306
_exptl_absorpt_correction_type multi-scan
_exptl_absorpt_process_details 'SADABS, G. Sheldrick; 2014'
_exptl_crystal_colour colorless
_exptl_crystal_density_diffrn 1.191
_exptl_crystal_description prism
_exptl_crystal_F_000 840
_exptl_crystal_size_max 0.320
_exptl_crystal_size_mid 0.320
_exptl_crystal_size_min 0.300
_refine_diff_density_max 0.783
_refine_diff_density_min -0.288
_refine_diff_density_rms 0.045
_refine_ls_extinction_method none
_refine_ls_goodness_of_fit_ref 1.036
_refine_ls_hydrogen_treatment constr
_refine_ls_matrix_type full
_refine_ls_number_parameters 274
_refine_ls_number_reflns 5047
_refine_ls_number_restraints 0
_refine_ls_restrained_S_all 1.036
_refine_ls_R_factor_all 0.0736
_refine_ls_R_factor_gt 0.0596
_refine_ls_shift/su_max 0.000
_refine_ls_shift/su_mean 0.000
_refine_ls_structure_factor_coef Fsqd
_refine_ls_weighting_details 'w=1/[\s^2^(Fo^2^)+(0.0565P)^2^+1.7878P] where P=(Fo^2^+2Fc^2^)/3'
_refine_ls_weighting_scheme calc
_refine_ls_wR_factor_gt 0.1450
_refine_ls_wR_factor_ref 0.1549
_reflns_Friedel_coverage 0.000
_reflns_number_gt 4108
_reflns_number_total 5047
_reflns_threshold_expression 'I > 2\s(I)'
_cod_data_source_file ja8b05680_si_001.cif
_cod_data_source_block 18045
_cod_original_sg_symbol_H-M 'P 21/c'
_cod_database_code 4132696
_shelx_space_group_comment
;
The symmetry employed for this shelxl refinement is uniquely defined
by the following loop, which should always be used as a source of
symmetry information in preference to the above space-group names.
They are only intended as comments.
;
_shelx_estimated_absorpt_t_min 0.978
_shelx_estimated_absorpt_t_max 0.979
_shelxl_version_number 2014-3

loop_
_space_group_symop_operation_xyz
'x, y, z'
'-x, y+1/2, -z+1/2'
'-x, -y, -z'
'x, -y-1/2, z-1/2'

loop_
_atom_site_label
_atom_site_type_symbol
_atom_site_fract_x
_atom_site_fract_y
_atom_site_fract_z
_atom_site_U_iso_or_equiv
_atom_site_adp_type
_atom_site_occupancy
_atom_site_site_symmetry_order
_atom_site_calc_flag
_atom_site_refinement_flags_posn
_atom_site_refinement_flags_adp
O1 O 0.58845(12) 0.17211(8) 0.56479(11) 0.0339(3) Uani 1 1 d . .
C1 C 0.12125(16) 0.38209(10) 0.29661(15) 0.0272(4) Uani 1 1 d . .
H1 H 0.1256 0.3441 0.2341 0.033 Uiso 1 1 calc R U
C2 C 0.12741(16) 0.33386(10) 0.40640(15) 0.0275(4) Uani 1 1 d . .
H2 H 0.1214 0.3720 0.4683 0.033 Uiso 1 1 calc R U
C3 C 0.25072(15) 0.29018(9) 0.44744(15) 0.0267(4) Uani 1 1 d . .
C4 C 0.31154(17) 0.25307(11) 0.37353(15) 0.0303(4) Uani 1 1 d . .
H4 H 0.2757 0.2550 0.2929 0.036 Uiso 1 1 calc R U
C5 C 0.42275(17) 0.21351(10) 0.41493(15) 0.0294(4) Uani 1 1 d . .
H5 H 0.4623 0.1885 0.3630 0.035 Uiso 1 1 calc R U
C6 C 0.47662(15) 0.21030(9) 0.53241(14) 0.0252(3) Uani 1 1 d . .
C7 C 0.41714(18) 0.24543(11) 0.60680(16) 0.0337(4) Uani 1 1 d . .
H7 H 0.4521 0.2424 0.6875 0.040 Uiso 1 1 calc R U
C8 C 0.30592(18) 0.28528(11) 0.56365(16) 0.0334(4) Uani 1 1 d . .
H8 H 0.2665 0.3100 0.6160 0.040 Uiso 1 1 calc R U
C9 C 0.6525(2) 0.17359(14) 0.68350(19) 0.0482(5) Uani 1 1 d . .
H9A H 0.7326 0.1464 0.6946 0.072 Uiso 1 1 calc R U
H9B H 0.6023 0.1469 0.7283 0.072 Uiso 1 1 calc R U
H9C H 0.6669 0.2284 0.7093 0.072 Uiso 1 1 calc R U
C10 C 0.01806(16) 0.27620(10) 0.39144(16) 0.0301(4) Uani 1 1 d . .
C11 C -0.05779(19) 0.28148(12) 0.46601(19) 0.0410(5) Uani 1 1 d . .
H11 H -0.0436 0.3220 0.5225 0.049 Uiso 1 1 calc R U
C12 C -0.1545(2) 0.22850(15) 0.4597(2) 0.0551(6) Uani 1 1 d . .
H12 H -0.2058 0.2330 0.5116 0.066 Uiso 1 1 calc R U
C13 C -0.1762(2) 0.16983(14) 0.3790(2) 0.0578(7) Uani 1 1 d . .
H13 H -0.2424 0.1336 0.3746 0.069 Uiso 1 1 calc R U
C14 C -0.1014(2) 0.16367(14) 0.3040(2) 0.0562(6) Uani 1 1 d . .
H14 H -0.1160 0.1230 0.2478 0.067 Uiso 1 1 calc R U
C15 C -0.0048(2) 0.21666(12) 0.31028(19) 0.0427(5) Uani 1 1 d . .
H15 H 0.0462 0.2120 0.2581 0.051 Uiso 1 1 calc R U
C16 C 0.23076(15) 0.43909(9) 0.31111(15) 0.0278(4) Uani 1 1 d . .
C17 C 0.29488(16) 0.44241(10) 0.22683(15) 0.0287(4) Uani 1 1 d . .
H17 H 0.2741 0.4066 0.1641 0.034 Uiso 1 1 calc R U
C18 C 0.38918(16) 0.49715(10) 0.23212(16) 0.0306(4) Uani 1 1 d . .
C19 C 0.41982(16) 0.54823(10) 0.32529(16) 0.0311(4) Uani 1 1 d . .
H19 H 0.4848 0.5854 0.3296 0.037 Uiso 1 1 calc R U
C20 C 0.35843(17) 0.54658(10) 0.41225(16) 0.0306(4) Uani 1 1 d . .
C21 C 0.26296(16) 0.49158(10) 0.40322(16) 0.0306(4) Uani 1 1 d . .
H21 H 0.2188 0.4899 0.4613 0.037 Uiso 1 1 calc R U
C22 C 0.4542(2) 0.50178(13) 0.13615(19) 0.0435(5) Uani 1 1 d . .
H22A H 0.5440 0.5076 0.1690 0.065 Uiso 1 1 calc R U
H22B H 0.4227 0.5473 0.0871 0.065 Uiso 1 1 calc R U
H22C H 0.4380 0.4534 0.0901 0.065 Uiso 1 1 calc R U
C23 C 0.3917(2) 0.60289(12) 0.51180(19) 0.0455(5) Uani 1 1 d . .
H23A H 0.4824 0.6066 0.5394 0.068 Uiso 1 1 calc R U
H23B H 0.3570 0.5837 0.5740 0.068 Uiso 1 1 calc R U
H23C H 0.3573 0.6551 0.4870 0.068 Uiso 1 1 calc R U
C24 C 0.00190(16) 0.43095(10) 0.25456(15) 0.0282(4) Uani 1 1 d . .
C25 C -0.05961(19) 0.46898(12) 0.32528(17) 0.0378(4) Uani 1 1 d . .
H25 H -0.0337 0.4609 0.4061 0.045 Uiso 1 1 calc R U
C26 C -0.1592(2) 0.51911(13) 0.2799(2) 0.0444(5) Uani 1 1 d . .
H26 H -0.2007 0.5449 0.3296 0.053 Uiso 1 1 calc R U
C27 C -0.19784(18) 0.53146(12) 0.1623(2) 0.0438(5) Uani 1 1 d . .
H27 H -0.2643 0.5667 0.1310 0.053 Uiso 1 1 calc R U
C28 C -0.13835(18) 0.49183(13) 0.09142(18) 0.0418(5) Uani 1 1 d . .
H28 H -0.1654 0.4988 0.0105 0.050 Uiso 1 1 calc R U
C29 C -0.03988(17) 0.44219(12) 0.13725(16) 0.0349(4) Uani 1 1 d . .
H29 H 0.0000 0.4152 0.0872 0.042 Uiso 1 1 calc R U

loop_
_atom_site_aniso_label
_atom_site_aniso_U_11
_atom_site_aniso_U_22
_atom_site_aniso_U_33
_atom_site_aniso_U_23
_atom_site_aniso_U_13
_atom_site_aniso_U_12
O1 0.0287(6) 0.0390(7) 0.0330(7) 0.0065(5) 0.0058(5) 0.0050(5)
C1 0.0286(8) 0.0260(8) 0.0265(8) -0.0008(6) 0.0062(7) -0.0036(6)
C2 0.0289(8) 0.0264(8) 0.0284(8) 0.0012(7) 0.0097(7) -0.0019(7)
C3 0.0259(8) 0.0208(7) 0.0354(9) 0.0037(6) 0.0114(7) -0.0029(6)
C4 0.0355(9) 0.0314(9) 0.0221(8) 0.0008(7) 0.0041(7) 0.0015(7)
C5 0.0355(9) 0.0292(8) 0.0256(8) -0.0001(7) 0.0114(7) 0.0044(7)
C6 0.0259(8) 0.0220(7) 0.0276(8) 0.0027(6) 0.0064(6) -0.0029(6)
C7 0.0405(10) 0.0370(10) 0.0239(8) -0.0001(7) 0.0086(7) 0.0008(8)
C8 0.0403(10) 0.0342(9) 0.0303(9) 0.0008(7) 0.0174(8) 0.0040(8)
C9 0.0397(11) 0.0537(13) 0.0416(12) 0.0040(10) -0.0071(9) 0.0035(10)
C10 0.0261(8) 0.0245(8) 0.0400(10) 0.0090(7) 0.0086(7) 0.0000(6)
C11 0.0368(10) 0.0388(10) 0.0510(12) 0.0059(9) 0.0180(9) -0.0018(8)
C12 0.0378(11) 0.0615(15) 0.0723(16) 0.0260(13) 0.0257(11) -0.0038(10)
C13 0.0339(11) 0.0433(12) 0.0867(19) 0.0273(12) -0.0020(11) -0.0158(9)
C14 0.0530(14) 0.0370(11) 0.0666(16) -0.0026(11) -0.0066(12) -0.0102(10)
C15 0.0428(11) 0.0394(11) 0.0462(12) -0.0016(9) 0.0115(9) -0.0034(9)
C16 0.0230(8) 0.0216(8) 0.0346(9) 0.0080(7) -0.0006(7) 0.0000(6)
C17 0.0271(8) 0.0246(8) 0.0315(9) 0.0035(7) 0.0020(7) 0.0023(6)
C18 0.0249(8) 0.0268(8) 0.0391(10) 0.0073(7) 0.0062(7) 0.0039(6)
C19 0.0254(8) 0.0249(8) 0.0413(10) 0.0059(7) 0.0052(7) -0.0049(6)
C20 0.0314(9) 0.0225(8) 0.0349(9) 0.0040(7) 0.0029(7) -0.0006(7)
C21 0.0298(9) 0.0297(9) 0.0330(9) 0.0080(7) 0.0093(7) 0.0003(7)
C22 0.0395(11) 0.0442(11) 0.0519(13) 0.0051(9) 0.0207(9) 0.0045(9)
C23 0.0560(13) 0.0336(10) 0.0442(12) -0.0062(9) 0.0079(10) -0.0074(9)
C24 0.0237(8) 0.0242(8) 0.0340(9) 0.0039(7) 0.0028(7) -0.0068(6)
C25 0.0389(10) 0.0397(10) 0.0312(9) -0.0016(8) 0.0022(8) -0.0031(8)
C26 0.0418(11) 0.0394(11) 0.0531(13) -0.0094(9) 0.0141(9) 0.0023(9)
C27 0.0292(10) 0.0355(10) 0.0616(14) 0.0100(9) 0.0022(9) 0.0043(8)
C28 0.0329(10) 0.0534(12) 0.0347(10) 0.0134(9) 0.0005(8) -0.0011(9)
C29 0.0278(9) 0.0405(10) 0.0356(10) 0.0021(8) 0.0068(7) -0.0024(7)

loop_
_atom_type_symbol
_atom_type_description
_atom_type_scat_dispersion_real
_atom_type_scat_dispersion_imag
_atom_type_scat_source
C C 0.0033 0.0016 'International Tables Vol C Tables 4.2.6.8 and 6.1.1.4'
H H 0.0000 0.0000 'International Tables Vol C Tables 4.2.6.8 and 6.1.1.4'
O O 0.0106 0.0060 'International Tables Vol C Tables 4.2.6.8 and 6.1.1.4'

loop_
_geom_angle_atom_site_label_1
_geom_angle_atom_site_label_2
_geom_angle_atom_site_label_3
_geom_angle
C6 O1 C9 117.63(15)
C16 C1 C24 107.02(13)
C16 C1 C2 112.17(14)
C24 C1 C2 114.50(14)
C16 C1 H1 107.6
C24 C1 H1 107.6
C2 C1 H1 107.6
C3 C2 C10 110.42(13)
C3 C2 C1 112.04(14)
C10 C2 C1 112.13(14)
C3 C2 H2 107.3
C10 C2 H2 107.3
C1 C2 H2 107.3
C8 C3 C4 117.11(16)
C8 C3 C2 119.26(15)
C4 C3 C2 123.63(16)
C5 C4 C3 121.52(16)
C5 C4 H4 119.2
C3 C4 H4 119.2
C4 C5 C6 120.00(16)
C4 C5 H5 120.0
C6 C5 H5 120.0
O1 C6 C7 124.91(16)
O1 C6 C5 115.71(15)
C7 C6 C5 119.37(16)
C6 C7 C8 119.82(17)
C6 C7 H7 120.1
C8 C7 H7 120.1
C3 C8 C7 122.17(17)
C3 C8 H8 118.9
C7 C8 H8 118.9
O1 C9 H9A 109.5
O1 C9 H9B 109.5
H9A C9 H9B 109.5
O1 C9 H9C 109.5
H9A C9 H9C 109.5
H9B C9 H9C 109.5
C11 C10 C15 118.21(18)
C11 C10 C2 118.62(17)
C15 C10 C2 123.10(17)
C10 C11 C12 121.0(2)
C10 C11 H11 119.5
C12 C11 H11 119.5
C13 C12 C11 120.3(2)
C13 C12 H12 119.9
C11 C12 H12 119.9
C12 C13 C14 119.5(2)
C12 C13 H13 120.2
C14 C13 H13 120.2
C13 C14 C15 120.2(2)
C13 C14 H14 119.9
C15 C14 H14 119.9
C10 C15 C14 120.8(2)
C10 C15 H15 119.6
C14 C15 H15 119.6
C17 C16 C21 118.75(16)
C17 C16 C1 119.14(16)
C21 C16 C1 121.98(16)
C16 C17 C18 121.21(17)
C16 C17 H17 119.4
C18 C17 H17 119.4
C19 C18 C17 118.74(17)
C19 C18 C22 121.14(17)
C17 C18 C22 120.10(18)
C20 C19 C18 121.96(16)
C20 C19 H19 119.0
C18 C19 H19 119.0
C19 C20 C21 117.72(17)
C19 C20 C23 121.32(17)
C21 C20 C23 120.95(18)
C16 C21 C20 121.61(17)
C16 C21 H21 119.2
C20 C21 H21 119.2
C18 C22 H22A 109.5
C18 C22 H22B 109.5
H22A C22 H22B 109.5
C18 C22 H22C 109.5
H22A C22 H22C 109.5
H22B C22 H22C 109.5
C20 C23 H23A 109.5
C20 C23 H23B 109.5
H23A C23 H23B 109.5
C20 C23 H23C 109.5
H23A C23 H23C 109.5
H23B C23 H23C 109.5
C25 C24 C29 118.34(17)
C25 C24 C1 124.83(16)
C29 C24 C1 116.62(16)
C24 C25 C26 120.86(18)
C24 C25 H25 119.6
C26 C25 H25 119.6
C27 C26 C25 120.1(2)
C27 C26 H26 119.9
C25 C26 H26 119.9
C28 C27 C26 118.96(18)
C28 C27 H27 120.5
C26 C27 H27 120.5
C27 C28 C29 120.45(19)
C27 C28 H28 119.8
C29 C28 H28 119.8
C28 C29 C24 121.22(19)
C28 C29 H29 119.4
C24 C29 H29 119.4

loop_
_geom_bond_atom_site_label_1
_geom_bond_atom_site_label_2
_geom_bond_distance
O1 C6 1.367(2)
O1 C9 1.424(2)
C1 C16 1.529(2)
C1 C24 1.536(2)
C1 C2 1.539(2)
C1 H1 1.0000
C2 C3 1.525(2)
C2 C10 1.534(2)
C2 H2 1.0000
C3 C8 1.378(3)
C3 C4 1.395(2)
C4 C5 1.383(2)
C4 H4 0.9500
C5 C6 1.388(2)
C5 H5 0.9500
C6 C7 1.375(3)
C7 C8 1.388(3)
C7 H7 0.9500
C8 H8 0.9500
C9 H9A 0.9800
C9 H9B 0.9800
C9 H9C 0.9800
C10 C11 1.381(3)
C10 C15 1.381(3)
C11 C12 1.387(3)
C11 H11 0.9500
C12 C13 1.367(4)
C12 H12 0.9500
C13 C14 1.376(4)
C13 H13 0.9500
C14 C15 1.387(3)
C14 H14 0.9500
C15 H15 0.9500
C16 C17 1.380(3)
C16 C21 1.394(3)
C17 C18 1.389(2)
C17 H17 0.9500
C18 C19 1.388(3)
C18 C22 1.511(3)
C19 C20 1.386(3)
C19 H19 0.9500
C20 C21 1.395(2)
C20 C23 1.501(3)
C21 H21 0.9500
C22 H22A 0.9800
C22 H22B 0.9800
C22 H22C 0.9800
C23 H23A 0.9800
C23 H23B 0.9800
C23 H23C 0.9800
C24 C25 1.379(3)
C24 C29 1.381(3)
C25 C26 1.392(3)
C25 H25 0.9500
C26 C27 1.385(3)
C26 H26 0.9500
C27 C28 1.379(3)
C27 H27 0.9500
C28 C29 1.379(3)
C28 H28 0.9500
C29 H29 0.9500

loop_
_geom_torsion_atom_site_label_1
_geom_torsion_atom_site_label_2
_geom_torsion_atom_site_label_3
_geom_torsion_atom_site_label_4
_geom_torsion
C16 C1 C2 C3 -54.72(19)
C24 C1 C2 C3 -176.93(14)
C16 C1 C2 C10 -179.53(14)
C24 C1 C2 C10 58.25(19)
C10 C2 C3 C8 -93.16(19)
C1 C2 C3 C8 141.09(16)
C10 C2 C3 C4 85.8(2)
C1 C2 C3 C4 -40.0(2)
C8 C3 C4 C5 -0.4(3)
C2 C3 C4 C5 -179.37(16)
C3 C4 C5 C6 -0.2(3)
C9 O1 C6 C7 -4.7(3)
C9 O1 C6 C5 174.41(17)
C4 C5 C6 O1 -177.93(15)
C4 C5 C6 C7 1.3(3)
O1 C6 C7 C8 177.48(16)
C5 C6 C7 C8 -1.6(3)
C4 C3 C8 C7 0.0(3)
C2 C3 C8 C7 179.03(16)
C6 C7 C8 C3 1.0(3)
C3 C2 C10 C11 111.48(18)
C1 C2 C10 C11 -122.82(18)
C3 C2 C10 C15 -65.3(2)
C1 C2 C10 C15 60.4(2)
C15 C10 C11 C12 -0.1(3)
C2 C10 C11 C12 -177.01(18)
C10 C11 C12 C13 0.1(3)
C11 C12 C13 C14 0.0(4)
C12 C13 C14 C15 -0.1(4)
C11 C10 C15 C14 0.0(3)
C2 C10 C15 C14 176.81(19)
C13 C14 C15 C10 0.1(3)
C24 C1 C16 C17 -100.89(17)
C2 C1 C16 C17 132.73(16)
C24 C1 C16 C21 74.85(19)
C2 C1 C16 C21 -51.5(2)
C21 C16 C17 C18 -0.5(2)
C1 C16 C17 C18 175.34(15)
C16 C17 C18 C19 1.0(2)
C16 C17 C18 C22 -177.42(16)
C17 C18 C19 C20 -0.6(3)
C22 C18 C19 C20 177.85(17)
C18 C19 C20 C21 -0.3(3)
C18 C19 C20 C23 -179.26(17)
C17 C16 C21 C20 -0.4(2)
C1 C16 C21 C20 -176.19(15)
C19 C20 C21 C16 0.9(3)
C23 C20 C21 C16 179.79(17)
C16 C1 C24 C25 -88.0(2)
C2 C1 C24 C25 37.0(2)
C16 C1 C24 C29 86.59(18)
C2 C1 C24 C29 -148.43(16)
C29 C24 C25 C26 -1.7(3)
C1 C24 C25 C26 172.79(17)
C24 C25 C26 C27 0.0(3)
C25 C26 C27 C28 1.7(3)
C26 C27 C28 C29 -1.6(3)
C27 C28 C29 C24 -0.2(3)
C25 C24 C29 C28 1.8(3)
C1 C24 C29 C28 -173.15(17)
